data_2232805
loop_
_publ_author_name
'Chantrapromma, Suchada'
'Nilwanna, Boonlerd'
'Jansrisewangwong, Patcharaporn'
'Kobkeatthawin, Thawanrat'
'Fun, Hoong-Kun'

_publ_section_title
;
 (<i>E</i>)-1-[1-(2-Chlorophenyl)ethylidene]-2-(2,4-dinitrophenyl)hydrazine
;
_journal_coeditor_code IS5008
_journal_issue 12
_journal_name_full 'Acta Crystallographica Section E'
_journal_page_first o3499
_journal_page_last o3500
_journal_paper_doi 10.1107/S160053681105001X
_journal_volume 67
_journal_year 2011
_chemical_formula_iupac 'C14 H11 Cl N4 O4'
_chemical_formula_moiety 'C14 H11 Cl N4 O4'
_chemical_formula_sum 'C14 H11 Cl N4 O4'
_chemical_formula_weight 334.72
_chemical_melting_point_gt 478
_chemical_melting_point_lt 479
_chemical_name_systematic
;
(<i>E</i>)-1-[1-(2-Chlorophenyl)ethylidene]-2-(2,4-dinitrophenyl)hydrazine
;
_space_group_IT_number 15
_symmetry_cell_setting monoclinic
_symmetry_space_group_name_Hall '-C 2yc'
_symmetry_space_group_name_H-M 'C 1 2/c 1'
_atom_sites_solution_hydrogens geom
_atom_sites_solution_primary direct
_atom_sites_solution_secondary difmap
_audit_creation_method SHELXL-97
_cell_angle_alpha 90.00
_cell_angle_beta 112.215(2)
_cell_angle_gamma 90.00
_cell_formula_units_Z 8
_cell_length_a 32.660(3)
_cell_length_b 7.1435(7)
_cell_length_c 13.4798(13)
_cell_measurement_reflns_used 4458
_cell_measurement_temperature 297(2)
_cell_measurement_theta_max 30.59
_cell_measurement_theta_min 1.35
_cell_volume 2911.5(5)
_computing_cell_refinement 'SAINT (Bruker, 2009)'
_computing_data_collection 'APEX2 (Bruker, 2009)'
_computing_data_reduction 'SAINT (Bruker, 2009)'
_computing_molecular_graphics 'SHELXTL (Sheldrick, 2008)'
_computing_publication_material
;
SHELXTL (Sheldrick, 2008) and PLATON (Spek, 2009)
;
_computing_structure_refinement 'SHELXTL (Sheldrick, 2008)'
_computing_structure_solution 'SHELXTL (Sheldrick, 2008)'
_diffrn_ambient_temperature 297(2)
_diffrn_measured_fraction_theta_full 0.996
_diffrn_measured_fraction_theta_max 0.996
_diffrn_measurement_device_type 'Bruker APEXII CCD area-detector'
_diffrn_measurement_method '\f and \w scans'
_diffrn_radiation_monochromator graphite
_diffrn_radiation_source 'sealed tube'
_diffrn_radiation_type MoK\a
_diffrn_radiation_wavelength 0.71073
_diffrn_reflns_av_R_equivalents 0.0276
_diffrn_reflns_av_sigmaI/netI 0.0289
_diffrn_reflns_limit_h_max 46
_diffrn_reflns_limit_h_min -46
_diffrn_reflns_limit_k_max 10
_diffrn_reflns_limit_k_min -10
_diffrn_reflns_limit_l_max 19
_diffrn_reflns_limit_l_min -19
_diffrn_reflns_number 16146
_diffrn_reflns_theta_full 30.59
_diffrn_reflns_theta_max 30.59
_diffrn_reflns_theta_min 1.35
_diffrn_standards_number 0
_exptl_absorpt_coefficient_mu 0.290
_exptl_absorpt_correction_T_max 0.9573
_exptl_absorpt_correction_T_min 0.9041
_exptl_absorpt_correction_type multi-scan
_exptl_absorpt_process_details '(SADABS; Bruker, 2009)'
_exptl_crystal_colour Yellow
_exptl_crystal_density_diffrn 1.527
_exptl_crystal_density_method 'not measured'
_exptl_crystal_description Block
_exptl_crystal_F_000 1376
_exptl_crystal_size_max 0.36
_exptl_crystal_size_mid 0.26
_exptl_crystal_size_min 0.15
_refine_diff_density_max 0.235
_refine_diff_density_min -0.266
_refine_ls_extinction_method none
_refine_ls_goodness_of_fit_ref 1.043
_refine_ls_hydrogen_treatment mixed
_refine_ls_matrix_type full
_refine_ls_number_parameters 213
_refine_ls_number_reflns 4458
_refine_ls_number_restraints 0
_refine_ls_restrained_S_all 1.043
_refine_ls_R_factor_all 0.0667
_refine_ls_R_factor_gt 0.0417
_refine_ls_shift/su_max 0.001
_refine_ls_shift/su_mean 0.001
_refine_ls_structure_factor_coef Fsqd
_refine_ls_weighting_details 'calc w=1/[\s^2^(Fo^2^)+(0.0537P)^2^+1.2234P] where P=(Fo^2^+2Fc^2^)/3'
_refine_ls_weighting_scheme calc
_refine_ls_wR_factor_gt 0.1118
_refine_ls_wR_factor_ref 0.1267
_reflns_number_gt 3036
_reflns_number_total 4458
_reflns_threshold_expression I>2\s(I)
_cod_data_source_file is5008.cif
_cod_data_source_block I
_cod_original_sg_symbol_H-M 'C 2/c'
_cod_database_code 2232805
_cod_database_fobs_code 2232805

loop_
_symmetry_equiv_pos_as_xyz
'x, y, z'
'-x, y, -z+1/2'
'x+1/2, y+1/2, z'
'-x+1/2, y+1/2, -z+1/2'
'-x, -y, -z'
'x, -y, z-1/2'
'-x+1/2, -y+1/2, -z'
'x+1/2, -y+1/2, z-1/2'

loop_
_atom_site_type_symbol
_atom_site_label
_atom_site_fract_x
_atom_site_fract_y
_atom_site_fract_z
_atom_site_U_iso_or_equiv
_atom_site_adp_type
_atom_site_calc_flag
_atom_site_refinement_flags
_atom_site_occupancy
_atom_site_symmetry_multiplicity
Cl Cl1 0.015926(14) 0.34149(7) 0.42093(4) 0.06172(16) Uani d . 1 1
O O1 0.06808(4) 0.2345(2) 0.95156(10) 0.0573(3) Uani d . 1 1
O O2 0.09965(5) 0.2876(2) 1.12043(10) 0.0700(4) Uani d . 1 1
O O3 0.24764(5) 0.5021(3) 1.28114(10) 0.0848(5) Uani d . 1 1
O O4 0.28607(4) 0.5486(3) 1.18505(11) 0.0805(5) Uani d . 1 1
N N1 0.11688(4) 0.28366(18) 0.72895(9) 0.0409(3) Uani d . 1 1
N N2 0.10981(4) 0.2894(2) 0.82297(10) 0.0419(3) Uani d . 1 1
H H1N1 0.0863(7) 0.249(3) 0.8280(15) 0.053(5) Uiso d . 1 1
N N3 0.10020(4) 0.2853(2) 1.03026(11) 0.0449(3) Uani d . 1 1
N N4 0.25170(5) 0.5037(2) 1.19483(11) 0.0556(4) Uani d . 1 1
C C1 0.14355(5) 0.3406(2) 0.91423(11) 0.0360(3) Uani d . 1 1
C C2 0.14038(4) 0.3427(2) 1.01624(11) 0.0367(3) Uani d . 1 1
C C3 0.17560(5) 0.3958(2) 1.10769(11) 0.0408(3) Uani d . 1 1
H H3A 0.1729 0.3959 1.1739 0.049 Uiso calc R 1 1
C C4 0.21443(5) 0.4482(2) 1.09923(11) 0.0421(3) Uani d . 1 1
C C5 0.21904(5) 0.4482(2) 1.00072(12) 0.0457(4) Uani d . 1 1
H H5A 0.2457 0.4844 0.9964 0.055 Uiso calc R 1 1
C C6 0.18447(5) 0.3951(2) 0.91068(11) 0.0433(3) Uani d . 1 1
H H6A 0.1879 0.3947 0.8453 0.052 Uiso calc R 1 1
C C7 0.08535(5) 0.2174(2) 0.64630(11) 0.0385(3) Uani d . 1 1
C C8 0.09681(5) 0.2063(2) 0.54960(11) 0.0388(3) Uani d . 1 1
C C9 0.06866(5) 0.2561(2) 0.44575(12) 0.0425(3) Uani d . 1 1
C C10 0.08208(6) 0.2441(3) 0.35979(13) 0.0516(4) Uani d . 1 1
H H10A 0.0628 0.2781 0.2915 0.062 Uiso calc R 1 1
C C11 0.12381(7) 0.1822(3) 0.37579(14) 0.0565(4) Uani d . 1 1
H H11A 0.1329 0.1738 0.3183 0.068 Uiso calc R 1 1
C C12 0.15241(6) 0.1321(3) 0.47736(15) 0.0539(4) Uani d . 1 1
H H12A 0.1807 0.0900 0.4882 0.065 Uiso calc R 1 1
C C13 0.13910(5) 0.1445(2) 0.56248(13) 0.0456(3) Uani d . 1 1
H H13A 0.1588 0.1109 0.6304 0.055 Uiso calc R 1 1
C C14 0.04246(5) 0.1437(3) 0.64700(14) 0.0546(4) Uani d . 1 1
H H14A 0.0482 0.0642 0.7082 0.082 Uiso calc R 1 1
H H14B 0.0276 0.0732 0.5827 0.082 Uiso calc R 1 1
H H14C 0.0241 0.2465 0.6505 0.082 Uiso calc R 1 1

loop_
_atom_site_aniso_label
_atom_site_aniso_U_11
_atom_site_aniso_U_22
_atom_site_aniso_U_33
_atom_site_aniso_U_12
_atom_site_aniso_U_13
_atom_site_aniso_U_23
Cl1 0.0465(2) 0.0735(3) 0.0510(2) 0.0134(2) 0.00243(17) 0.0014(2)
O1 0.0378(6) 0.0795(9) 0.0541(7) -0.0125(6) 0.0168(5) -0.0065(6)
O2 0.0663(8) 0.1052(11) 0.0496(7) -0.0225(8) 0.0345(6) -0.0097(7)
O3 0.0585(8) 0.1510(16) 0.0417(7) -0.0191(9) 0.0154(6) -0.0282(8)
O4 0.0416(7) 0.1350(14) 0.0594(8) -0.0233(8) 0.0127(6) -0.0197(9)
N1 0.0388(6) 0.0484(7) 0.0323(6) -0.0033(5) 0.0097(5) -0.0021(5)
N2 0.0358(6) 0.0539(8) 0.0343(6) -0.0052(6) 0.0114(5) -0.0027(5)
N3 0.0421(7) 0.0511(8) 0.0458(7) -0.0034(6) 0.0214(6) -0.0025(6)
N4 0.0406(7) 0.0801(11) 0.0413(7) -0.0039(7) 0.0099(6) -0.0137(7)
C1 0.0336(6) 0.0390(7) 0.0335(6) 0.0020(5) 0.0106(5) 0.0000(5)
C2 0.0334(6) 0.0403(7) 0.0381(7) 0.0004(5) 0.0152(5) -0.0013(5)
C3 0.0409(7) 0.0491(8) 0.0338(6) 0.0015(6) 0.0156(6) -0.0038(6)
C4 0.0338(7) 0.0522(9) 0.0358(7) 0.0005(6) 0.0079(5) -0.0063(6)
C5 0.0331(7) 0.0616(10) 0.0427(8) -0.0019(7) 0.0147(6) -0.0037(7)
C6 0.0367(7) 0.0597(10) 0.0345(7) -0.0025(7) 0.0147(6) -0.0016(6)
C7 0.0343(7) 0.0400(7) 0.0359(7) 0.0005(6) 0.0072(5) 0.0002(6)
C8 0.0371(7) 0.0383(7) 0.0345(6) -0.0045(6) 0.0062(5) -0.0045(5)
C9 0.0408(7) 0.0411(8) 0.0366(7) -0.0020(6) 0.0046(6) -0.0049(6)
C10 0.0599(10) 0.0528(10) 0.0349(7) -0.0056(8) 0.0099(7) -0.0042(6)
C11 0.0673(11) 0.0608(11) 0.0454(9) -0.0083(9) 0.0257(8) -0.0083(8)
C12 0.0476(9) 0.0564(10) 0.0600(10) -0.0022(8) 0.0229(8) -0.0086(8)
C13 0.0394(7) 0.0494(9) 0.0415(7) -0.0004(6) 0.0080(6) -0.0041(6)
C14 0.0411(8) 0.0684(12) 0.0477(9) -0.0113(8) 0.0094(7) 0.0021(8)

loop_
_atom_type_symbol
_atom_type_description
_atom_type_scat_dispersion_real
_atom_type_scat_dispersion_imag
_atom_type_scat_source
C C 0.0033 0.0016 'International Tables Vol C Tables 4.2.6.8 and 6.1.1.4'
H H 0.0000 0.0000 'International Tables Vol C Tables 4.2.6.8 and 6.1.1.4'
N N 0.0061 0.0033 'International Tables Vol C Tables 4.2.6.8 and 6.1.1.4'
O O 0.0106 0.0060 'International Tables Vol C Tables 4.2.6.8 and 6.1.1.4'
Cl Cl 0.1484 0.1585 'International Tables Vol C Tables 4.2.6.8 and 6.1.1.4'

loop_
_geom_angle_atom_site_label_1
_geom_angle_atom_site_label_2
_geom_angle_atom_site_label_3
_geom_angle
C7 N1 N2 116.82(13)
C1 N2 N1 118.92(13)
C1 N2 H1N1 118.0(13)
N1 N2 H1N1 122.6(13)
O2 N3 O1 122.17(13)
O2 N3 C2 118.61(13)
O1 N3 C2 119.21(12)
O3 N4 O4 122.76(14)
O3 N4 C4 119.10(14)
O4 N4 C4 118.13(14)
N2 C1 C6 119.97(13)
N2 C1 C2 123.43(13)
C6 C1 C2 116.60(12)
C3 C2 C1 121.74(13)
C3 C2 N3 116.67(12)
C1 C2 N3 121.58(12)
C4 C3 C2 119.05(13)
C4 C3 H3A 120.5
C2 C3 H3A 120.5
C3 C4 C5 121.16(13)
C3 C4 N4 119.52(13)
C5 C4 N4 119.31(14)
C6 C5 C4 119.88(14)
C6 C5 H5A 120.1
C4 C5 H5A 120.1
C5 C6 C1 121.56(13)
C5 C6 H6A 119.2
C1 C6 H6A 119.2
N1 C7 C8 113.18(13)
N1 C7 C14 124.54(14)
C8 C7 C14 122.11(13)
C13 C8 C9 116.70(14)
C13 C8 C7 118.19(13)
C9 C8 C7 125.09(14)
C10 C9 C8 121.61(15)
C10 C9 Cl1 117.66(12)
C8 C9 Cl1 120.71(12)
C11 C10 C9 119.86(15)
C11 C10 H10A 120.1
C9 C10 H10A 120.1
C10 C11 C12 119.94(16)
C10 C11 H11A 120.0
C12 C11 H11A 120.0
C13 C12 C11 120.12(16)
C13 C12 H12A 119.9
C11 C12 H12A 119.9
C12 C13 C8 121.76(15)
C12 C13 H13A 119.1
C8 C13 H13A 119.1
C7 C14 H14A 109.5
C7 C14 H14B 109.5
H14A C14 H14B 109.5
C7 C14 H14C 109.5
H14A C14 H14C 109.5
H14B C14 H14C 109.5

loop_
_geom_bond_atom_site_label_1
_geom_bond_atom_site_label_2
_geom_bond_distance
Cl1 C9 1.7364(16)
O1 N3 1.2314(17)
O2 N3 1.2224(17)
O3 N4 1.2198(19)
O4 N4 1.2213(19)
N1 C7 1.2877(17)
N1 N2 1.3720(17)
N2 C1 1.3551(18)
N2 H1N1 0.85(2)
N3 C2 1.4537(19)
N4 C4 1.4537(19)
C1 C6 1.410(2)
C1 C2 1.4176(19)
C2 C3 1.384(2)
C3 C4 1.368(2)
C3 H3A 0.9300
C4 C5 1.392(2)
C5 C6 1.362(2)
C5 H5A 0.9300
C6 H6A 0.9300
C7 C8 1.488(2)
C7 C14 1.500(2)
C8 C13 1.397(2)
C8 C9 1.399(2)
C9 C10 1.388(2)
C10 C11 1.370(3)
C10 H10A 0.9300
C11 C12 1.381(3)
C11 H11A 0.9300
C12 C13 1.375(2)
C12 H12A 0.9300
C13 H13A 0.9300
C14 H14A 0.9600
C14 H14B 0.9600
C14 H14C 0.9600

loop_
_geom_hbond_atom_site_label_D
_geom_hbond_atom_site_label_H
_geom_hbond_atom_site_label_A
_geom_hbond_site_symmetry_A
_geom_hbond_distance_DH
_geom_hbond_distance_HA
_geom_hbond_distance_DA
_geom_hbond_angle_DHA
_geom_hbond_publ_flag
N2 H1N1 O1 1_555 0.85(2) 1.97(2) 2.6081(19) 131.2(17) y
C6 H6A O3 6_565 0.93 2.52 3.251(2) 135 y

loop_
_geom_torsion_atom_site_label_1
_geom_torsion_atom_site_label_2
_geom_torsion_atom_site_label_3
_geom_torsion_atom_site_label_4
_geom_torsion
C7 N1 N2 C1 173.61(14)
N1 N2 C1 C6 2.9(2)
N1 N2 C1 C2 -176.94(14)
N2 C1 C2 C3 179.97(14)
C6 C1 C2 C3 0.1(2)
N2 C1 C2 N3 1.3(2)
C6 C1 C2 N3 -178.56(14)
O2 N3 C2 C3 0.2(2)
O1 N3 C2 C3 -179.10(15)
O2 N3 C2 C1 179.01(15)
O1 N3 C2 C1 -0.3(2)
C1 C2 C3 C4 0.2(2)
N3 C2 C3 C4 178.97(14)
C2 C3 C4 C5 -0.2(3)
C2 C3 C4 N4 -179.79(15)
O3 N4 C4 C3 0.1(3)
O4 N4 C4 C3 179.51(17)
O3 N4 C4 C5 -179.43(18)
O4 N4 C4 C5 -0.1(3)
C3 C4 C5 C6 -0.1(3)
N4 C4 C5 C6 179.48(16)
C4 C5 C6 C1 0.4(3)
N2 C1 C6 C5 179.70(15)
C2 C1 C6 C5 -0.5(2)
N2 N1 C7 C8 -176.69(13)
N2 N1 C7 C14 -1.3(2)
N1 C7 C8 C13 41.4(2)
C14 C7 C8 C13 -134.06(16)
N1 C7 C8 C9 -137.42(16)
C14 C7 C8 C9 47.1(2)
C13 C8 C9 C10 0.2(2)
C7 C8 C9 C10 179.06(15)
C13 C8 C9 Cl1 -178.03(12)
C7 C8 C9 Cl1 0.8(2)
C8 C9 C10 C11 0.0(3)
Cl1 C9 C10 C11 178.32(14)
C9 C10 C11 C12 -0.1(3)
C10 C11 C12 C13 -0.1(3)
C11 C12 C13 C8 0.3(3)
C9 C8 C13 C12 -0.4(2)
C7 C8 C13 C12 -179.31(15)

loop_
_cod_related_entry_id
_cod_related_entry_database
_cod_related_entry_code
1 ChemSpider 4518578
